data_7009634
loop_
_publ_author_name
'Bruce, Michael I.'
'Low, Paul J.'
'Zaitseva, Natasha N.'
'Kahlal, Samia'
'Halet, Jean-Fran\,cois'
'Skelton, Brian W.'
'White, Allan H.'

_publ_section_title
;
 Syntheses and reactions of some cluster complexes containing C4
 ligands with iron, ruthenium and cobalt carbonyls
;
_journal_issue 17
_journal_name_full 'Journal of the Chemical Society, Dalton Transactions'
_journal_page_first 2939
_journal_paper_doi 10.1039/b002406f
_journal_year 2000
_chemical_formula_sum 'C26 H6 Fe O17 Ru4 W'
_chemical_formula_weight 1234.31
_space_group_IT_number 14
_symmetry_cell_setting monoclinic
_symmetry_space_group_name_Hall '-P 2yn'
_symmetry_space_group_name_H-M 'P 1 21/n 1'
_cell_angle_alpha 90.00000
_cell_angle_beta 90.778(2)
_cell_angle_gamma 90.00000
_cell_formula_units_Z 4
_cell_length_a 8.502(2)
_cell_length_b 23.997(3)
_cell_length_c 16.551(3)
_cell_measurement_reflns_used 6361
_cell_measurement_temperature 293
_cell_measurement_theta_max 29.5
_cell_measurement_theta_min 1
_cell_volume 3376.5(11)
_computing_cell_refinement 'Siemens SAINT (Siemens, 1995)'
_computing_data_collection 'Siemens SMART (Siemens, 1995)'
_computing_data_reduction 'xtal ADDREF SORTRF'
_computing_molecular_graphics xtal
_computing_publication_material 'xtal BONDLA CIFIO'
_computing_structure_refinement 'xtal CRYLSQ'
_computing_structure_solution xtal
_diffrn_ambient_temperature 293
_diffrn_measurement_device_type
;
Bruker SMART CCD diffractometer
;
_diffrn_measurement_method '\w scans'
_diffrn_radiation_detector 'CCD area detector'
_diffrn_radiation_monochromator graphite
_diffrn_radiation_source 'sealed tube'
_diffrn_radiation_type 'Mo K\a'
_diffrn_radiation_wavelength .71073
_diffrn_reflns_av_R_equivalents 0.025
_diffrn_reflns_av_sigmaI/netI .044
_diffrn_reflns_limit_h_max 11
_diffrn_reflns_limit_h_min -11
_diffrn_reflns_limit_k_max 32
_diffrn_reflns_limit_k_min 0
_diffrn_reflns_limit_l_max 22
_diffrn_reflns_limit_l_min 0
_diffrn_reflns_number 35896
_diffrn_reflns_theta_max 29.01
_diffrn_reflns_theta_min 1.49
_diffrn_standards_decay_% 0
_exptl_absorpt_coefficient_mu 5.63
_exptl_absorpt_correction_T_max 0.862
_exptl_absorpt_correction_T_min 0.627
_exptl_absorpt_correction_type multi-scan
_exptl_absorpt_process_details
;
 SADABS: Sheldrick, 1996
;
_exptl_crystal_colour 'dark red'
_exptl_crystal_density_diffrn 2.426
_exptl_crystal_description plate
_exptl_crystal_F_000 2296
_exptl_crystal_size_max 0.25
_exptl_crystal_size_mid 0.17
_exptl_crystal_size_min 0.11
_refine_diff_density_max 1.23
_refine_diff_density_min -.705
_refine_ls_abs_structure_details none
_refine_ls_extinction_coef .00000
_refine_ls_extinction_method none
_refine_ls_goodness_of_fit_all .983
_refine_ls_goodness_of_fit_ref 1.007
_refine_ls_matrix_type full
_refine_ls_number_constraints 0
_refine_ls_number_parameters 469
_refine_ls_number_reflns 6935
_refine_ls_number_restraints 0
_refine_ls_R_factor_all .037
_refine_ls_R_factor_gt .025
_refine_ls_shift/su_max .043
_refine_ls_shift/su_mean .002
_refine_ls_structure_factor_coef F
_refine_ls_weighting_scheme calc
_refine_ls_wR_factor_all .034
_refine_ls_wR_factor_ref .031
_reflns_d_resolution_high .733
_reflns_d_resolution_low 13.587
_reflns_limit_h_max 11
_reflns_limit_h_min 0
_reflns_limit_k_max 32
_reflns_limit_k_min 0
_reflns_limit_l_max 22
_reflns_limit_l_min -22
_reflns_number_gt 6935
_reflns_number_total 8561
_reflns_threshold_expression 'F    > 4.00 sig(F   )'
_cod_data_source_file b002406f.txt
_cod_data_source_block br550
_cod_original_sg_symbol_Hall -p_2yn
_cod_original_sg_symbol_H-M p_1_21/n_1
_cod_original_formula_sum 'C26 H6 Fe O17 Ru4 W1'
_cod_database_code 7009634

loop_
_symmetry_equiv_pos_as_xyz
+x,+y,+z
1/2-x,1/2+y,1/2-z
-x,-y,-z
1/2+x,1/2-y,1/2+z

loop_
_atom_site_label
_atom_site_fract_x
_atom_site_fract_y
_atom_site_fract_z
_atom_site_U_iso_or_equiv
_atom_site_adp_type
_atom_site_calc_flag
_atom_site_calc_attached_atom
_atom_site_occupancy
_atom_site_disorder_assembly
_atom_site_disorder_group
Ru1 .77219(4) .075600(10) .60892(2) .0490(2) Uani ? ? .740(3) ? ?
Fe1 .77219(4) .075600(10) .60892(2) .0490(2) Uani ? ? .260(3) ? ?
Ru2 .89676(4) .158790(10) .71145(2) .04149(16) Uani ? ? 1.00000 ? ?
Ru3 .96102(3) .161370(10) .54678(2) .04034(15) Uani ? ? 1.00000 ? ?
W4 .74494(2) .397930(10) .608830(10) .04696(10) Uani ? ? 1.00000 ? ?
Ru5 .59873(4) .30815(2) .51694(2) .0385(2) Uani ? ? .407(3) ? ?
Fe5 .59873(4) .30815(2) .51694(2) .0385(2) Uani ? ? .593(3) ? ?
Ru6 .54012(4) .307100(10) .67184(2) .04112(18) Uani ? ? .872(3) ? ?
Fe6 .54012(4) .307100(10) .67184(2) .04112(18) Uani ? ? .128(3) ? ?
C11 .9214(6) .0178(2) .6223(3) .077(3) Uani ? ? 1.00000 ? ?
O11 1.0148(5) -.01543(17) .6311(3) .124(4) Uani ? ? 1.00000 ? ?
C12 .6849(6) .04984(18) .5108(3) .070(3) Uani ? ? 1.00000 ? ?
O12 .6286(5) .03642(16) .4521(2) .100(3) Uani ? ? 1.00000 ? ?
C13 .6182(6) .04516(18) .6748(3) .071(3) Uani ? ? 1.00000 ? ?
O13 .5185(5) .02959(17) .7146(3) .107(3) Uani ? ? 1.00000 ? ?
C21 1.0244(6) .10447(17) .7669(3) .067(3) Uani ? ? 1.00000 ? ?
O21 1.1062(5) .07421(16) .7987(3) .105(3) Uani ? ? 1.00000 ? ?
C22 .7287(6) .15187(19) .7866(3) .063(3) Uani ? ? 1.00000 ? ?
O22 .6280(5) .14698(18) .8299(2) .099(3) Uani ? ? 1.00000 ? ?
C23 .9851(5) .22658(17) .7560(3) .056(2) Uani ? ? 1.00000 ? ?
O23 1.0331(5) .26742(15) .7795(2) .092(3) Uani ? ? 1.00000 ? ?
C31 1.1258(6) .11009(18) .5177(3) .065(3) Uani ? ? 1.00000 ? ?
O31 1.2254(5) .08158(15) .5022(3) .106(3) Uani ? ? 1.00000 ? ?
C32 .8632(5) .15717(18) .4427(3) .058(2) Uani ? ? 1.00000 ? ?
O32 .8005(5) .15484(18) .3817(2) .092(3) Uani ? ? 1.00000 ? ?
C33 1.0690(5) .23121(16) .5280(2) .049(2) Uani ? ? 1.00000 ? ?
O33 1.1207(4) .27355(13) .5187(2) .075(2) Uani ? ? 1.00000 ? ?
C41 .5355(6) .43328(18) .6226(3) .074(3) Uani ? ? 1.00000 ? ?
O41 .4211(5) .45921(16) .6271(3) .106(3) Uani ? ? 1.00000 ? ?
C42 .7775(7) .40418(18) .7279(3) .077(3) Uani ? ? 1.00000 ? ?
O42 .8033(7) .40959(16) .7952(3) .118(3) Uani ? ? 1.00000 ? ?
C51 .4546(6) .35957(18) .4836(3) .062(3) Uani ? ? 1.00000 ? ?
O51 .3632(5) .39140(15) .4610(2) .093(3) Uani ? ? 1.00000 ? ?
C52 .7293(5) .30731(18) .4295(3) .055(2) Uani ? ? 1.00000 ? ?
O52 .8080(4) .30459(17) .3741(2) .090(3) Uani ? ? 1.00000 ? ?
C53 .4900(5) .24484(19) .4892(2) .055(2) Uani ? ? 1.00000 ? ?
O53 .4301(4) .20386(15) .4720(2) .081(2) Uani ? ? 1.00000 ? ?
C61 .3485(6) .3460(2) .6875(3) .075(3) Uani ? ? 1.00000 ? ?
O61 .2306(5) .36686(18) .6965(3) .113(3) Uani ? ? 1.00000 ? ?
C62 .6088(5) .30053(18) .7823(3) .056(2) Uani ? ? 1.00000 ? ?
O62 .6492(5) .29361(17) .84642(19) .091(3) Uani ? ? 1.00000 ? ?
C63 .4331(5) .23887(19) .6708(3) .056(2) Uani ? ? 1.00000 ? ?
O63 .3731(4) .19666(15) .6709(2) .089(3) Uani ? ? 1.00000 ? ?
C1 .7340(4) .15352(15) .6076(2) .042(2) Uani ? ? 1.00000 ? ?
C2 .7757(4) .20676(13) .61313(18) .0355(17) Uani ? ? 1.00000 ? ?
C3 .7266(4) .26277(13) .60641(18) .0347(17) Uani ? ? 1.00000 ? ?
C4 .7673(4) .31539(14) .61241(19) .0382(17) Uani ? ? 1.00000 ? ?
C401 .8577(10) .4289(3) .4884(4) .098(5) Uani ? ? 1.00000 ? ?
C402 .7818(8) .4735(3) .5228(4) .092(4) Uani ? ? 1.00000 ? ?
C403 .8557(7) .48546(19) .5958(4) .080(4) Uani ? ? 1.00000 ? ?
C404 .9762(6) .4476(2) .6084(4) .078(3) Uani ? ? 1.00000 ? ?
C405 .9772(8) .4114(2) .5415(5) .094(5) Uani ? ? 1.00000 ? ?
c0 .89092 .44906 .55167 .04369 Uiso ? ? 1.00000 ? ?
H0 1.052(4) .1592(15) .646(2) .059(11) Uiso ? ? 1.00000 ? ?
H401 .830(5) .4112(17) .448(3) .050(12) Uiso ? ? 1.00000 ? ?
H402 .694(9) .494(3) .489(5) .18(3) Uiso ? ? 1.00000 ? ?
H403 .823(6) .510(2) .638(3) .078(15) Uiso ? ? 1.00000 ? ?
H404 1.050(7) .451(2) .656(3) .11(2) Uiso ? ? 1.00000 ? ?
H405 1.050(6) .388(2) .541(3) .074(16) Uiso ? ? 1.00000 ? ?

loop_
_atom_site_aniso_label
_atom_site_aniso_U_11
_atom_site_aniso_U_22
_atom_site_aniso_U_33
_atom_site_aniso_U_12
_atom_site_aniso_U_13
_atom_site_aniso_U_23
Ru1 .0530(3) .03252(19) .0616(3) -.00308(14) .00355(17) -.00078(14)
Fe1 .0530(3) .03252(19) .0616(3) -.00308(14) .00355(17) -.00078(14)
Ru2 .04593(17) .03892(15) .03958(15) .00452(12) -.00107(12) .00462(11)
Ru3 .04154(16) .03763(14) .04198(16) .00014(11) .00582(12) -.00347(11)
W4 .05444(11) .03322(8) .05293(10) .00276(6) -.00948(7) .00238(6)
Ru5 .0385(2) .0434(2) .0335(2) .00214(15) -.00208(15) .00443(14)
Fe5 .0385(2) .0434(2) .0335(2) .00214(15) -.00208(15) .00443(14)
Ru6 .03963(19) .04918(19) .03461(17) .00975(13) .00244(12) .00259(12)
Fe6 .03963(19) .04918(19) .03461(17) .00975(13) .00244(12) .00259(12)
C11 .075(3) .054(3) .104(4) -.000(2) .001(3) -.007(2)
O11 .101(3) .086(3) .186(5) .036(3) -.009(3) -.014(3)
C12 .069(3) .050(2) .093(4) -.009(2) .009(3) -.005(2)
O12 .111(3) .098(3) .089(3) -.028(2) -.016(2) -.020(2)
C13 .082(3) .050(2) .082(3) -.004(2) .006(3) .009(2)
O13 .108(3) .094(3) .121(3) -.017(2) .037(3) .027(2)
C21 .077(3) .056(3) .066(3) .013(2) -.011(2) .010(2)
O21 .125(4) .087(3) .102(3) .044(2) -.028(2) .025(2)
C22 .070(3) .070(3) .050(2) .012(2) .002(2) .014(2)
O22 .083(3) .136(3) .079(2) .021(2) .037(2) .028(2)
C23 .063(3) .053(2) .053(2) .001(2) -.009(2) -.0007(18)
O23 .115(3) .073(2) .087(3) -.020(2) -.017(2) -.0160(19)
C31 .064(3) .054(2) .079(3) .004(2) .018(2) -.012(2)
O31 .089(3) .078(2) .151(4) .030(2) .036(3) -.020(2)
C32 .063(3) .067(3) .045(2) -.015(2) .007(2) -.0031(19)
O32 .099(3) .126(3) .052(2) -.023(2) -.005(2) -.006(2)
C33 .042(2) .050(2) .054(2) .0032(16) .0077(17) -.0035(17)
O33 .065(2) .0537(18) .107(3) -.0142(15) .0135(18) -.0009(17)
C41 .085(3) .046(2) .090(3) .016(2) -.008(3) -.006(2)
O41 .094(3) .073(2) .152(4) .041(2) -.002(3) -.004(2)
C42 .110(4) .053(3) .068(3) -.006(3) -.020(3) -.004(2)
O42 .189(5) .097(3) .068(3) -.034(3) -.027(3) -.011(2)
C51 .072(3) .060(3) .053(2) .004(2) -.001(2) .000(2)
O51 .096(3) .090(3) .091(3) .042(2) -.022(2) .005(2)
C52 .049(2) .067(3) .050(2) -.0066(19) .000(2) .0047(19)
O52 .075(2) .129(3) .066(2) -.016(2) .024(2) -.004(2)
C53 .051(2) .064(3) .048(2) .006(2) .0003(18) .0060(19)
O53 .077(2) .079(2) .087(2) -.0208(18) -.0061(19) -.0127(18)
C61 .071(3) .081(3) .073(3) .028(3) .011(3) .021(2)
O61 .076(3) .130(3) .134(4) .056(3) .028(2) .045(3)
C62 .054(2) .069(3) .044(2) .013(2) .0063(18) -.0017(18)
O62 .096(3) .135(3) .0420(18) .022(2) -.0058(18) .0087(19)
C63 .045(2) .070(3) .051(2) .001(2) .0045(18) .0070(19)
O63 .072(2) .086(3) .108(3) -.028(2) .007(2) .009(2)
C1 .0367(19) .048(2) .043(2) -.0004(14) .0027(15) .0007(15)
C2 .0372(18) .0366(16) .0328(16) .0001(13) .0018(14) .0012(12)
C3 .0332(18) .0393(17) .0316(16) .0022(13) .0015(13) -.0003(12)
C4 .0351(18) .0437(18) .0356(17) .0043(14) -.0021(14) .0008(13)
C401 .142(7) .087(4) .064(4) -.061(5) .005(4) .008(3)
C402 .095(4) .070(4) .110(5) -.016(3) -.020(4) .043(3)
C403 .097(4) .041(2) .103(4) -.009(2) -.013(3) .005(3)
C404 .069(3) .063(3) .102(4) -.010(2) -.018(3) .014(3)
C405 .081(4) .049(3) .155(7) .002(3) .045(4) .024(3)

loop_
_atom_type_symbol
_atom_type_description
_atom_type_oxidation_number
_atom_type_number_in_cell
_atom_type_scat_dispersion_real
_atom_type_scat_dispersion_imag
_atom_type_scat_source
C ? 0 104 .002 .002 'Int Tables Vol IV Tables 2.2B and 2.3.1'
O ? 0 68 .008 .006 'Int Tables Vol IV Tables 2.2B and 2.3.1'
H ? 0 20 0 0 'Int Tables Vol IV Tables 2.2B and 2.3.1'
Ru ? 0 16 -1.42 .836 'Int Tables Vol IV Tables 2.2B and 2.3.1'
W ? 0 4 -1.421 6.872 'Int Tables Vol IV Tables 2.2B and 2.3.1'
Fe ? 0 4 .301 .845 'Int Tables Vol IV Tables 2.2B and 2.3.1'

loop_
_diffrn_attenuator_code
_diffrn_attenuator_scale
? ?

loop_
_geom_angle_atom_site_label_1
_geom_angle_atom_site_label_2
_geom_angle_atom_site_label_3
_geom_angle_site_symmetry_1
_geom_angle_site_symmetry_2
_geom_angle_site_symmetry_3
_geom_angle
_geom_angle_publ_flag
Ru2 W1 Fe2 . . . .00000 ?
Ru2 W1 Ru3 . . . 52.739(14) ?
Ru2 W1 Fe3 . . . 52.739(14) ?
Ru2 W1 C1 . . . 47.01(9) ?
Ru2 W1 C11 . . . 89.94(14) ?
Ru2 W1 C12 . . . 128.78(14) ?
Ru2 W1 C01 . . . 102.37(17) ?
Ru2 W1 C02 . . . 137.94(15) ?
Ru2 W1 C03 . . . 142.76(16) ?
Ru2 W1 C04 . . . 108.48(16) ?
Ru2 W1 C05 . . . 88.12(18) ?
Fe2 W1 Ru3 . . . 52.739(14) ?
Fe2 W1 Fe3 . . . 52.739(14) ?
Fe2 W1 C1 . . . 47.01(9) ?
Fe2 W1 C11 . . . 89.94(14) ?
Fe2 W1 C12 . . . 128.78(14) ?
Fe2 W1 C01 . . . 102.37(17) ?
Fe2 W1 C02 . . . 137.94(15) ?
Fe2 W1 C03 . . . 142.76(16) ?
Fe2 W1 C04 . . . 108.48(16) ?
Fe2 W1 C05 . . . 88.12(18) ?
Ru3 W1 Fe3 . . . .00000 ?
Ru3 W1 C1 . . . 47.10(9) ?
Ru3 W1 C11 . . . 75.17(13) ?
Ru3 W1 C12 . . . 77.50(15) ?
Ru3 W1 C01 . . . 141.16(14) ?
Ru3 W1 C02 . . . 151.90(15) ?
Ru3 W1 C03 . . . 159.26(15) ?
Ru3 W1 C04 . . . 149.93(16) ?
Ru3 W1 C05 . . . 140.84(18) ?
Fe3 W1 C1 . . . 47.10(9) ?
Fe3 W1 C11 . . . 75.17(13) ?
Fe3 W1 C12 . . . 77.50(15) ?
Fe3 W1 C01 . . . 141.16(14) ?
Fe3 W1 C02 . . . 151.90(15) ?
Fe3 W1 C03 . . . 159.26(15) ?
Fe3 W1 C04 . . . 149.93(16) ?
Fe3 W1 C05 . . . 140.84(18) ?
C1 W1 C11 . . . 120.43(16) ?
C1 W1 C12 . . . 91.93(15) ?
C1 W1 C01 . . . 94.11(17) ?
C1 W1 C02 . . . 115.78(16) ?
C1 W1 C03 . . . 150.17(17) ?
C1 W1 C04 . . . 141.17(19) ?
C1 W1 C05 . . . 107.5(2) ?
C11 W1 C12 . . . 88.1(2) ?
C11 W1 C01 . . . 140.4(2) ?
C11 W1 C02 . . . 123.09(18) ?
C11 W1 C03 . . . 89.4(2) ?
C11 W1 C04 . . . 82.3(2) ?
C11 W1 C05 . . . 109.8(2) ?
C12 W1 C01 . . . 111.1(3) ?
C12 W1 C02 . . . 81.7(2) ?
C12 W1 C03 . . . 88.4(2) ?
C12 W1 C04 . . . 121.9(2) ?
C12 W1 C05 . . . 139.8(2) ?
C01 W1 C02 . . . 35.6(2) ?
C01 W1 C03 . . . 58.3(2) ?
C01 W1 C04 . . . 58.1(2) ?
C01 W1 C05 . . . 35.0(3) ?
C02 W1 C03 . . . 34.9(2) ?
C02 W1 C04 . . . 58.2(2) ?
C02 W1 C05 . . . 58.2(2) ?
C03 W1 C04 . . . 34.7(2) ?
C03 W1 C05 . . . 57.4(2) ?
C04 W1 C05 . . . 34.2(2) ?
W1 Ru2 Ru3 . . . 65.201(13) ?
W1 Ru2 Fe3 . . . 65.201(13) ?
W1 Ru2 C1 . . . 43.23(9) ?
W1 Ru2 C2 . . . 78.70(9) ?
W1 Ru2 C21 . . . 86.41(14) ?
W1 Ru2 C22 . . . 99.31(13) ?
W1 Ru2 C23 . . . 162.88(13) ?
Ru3 Ru2 Fe3 . . . .00(12) ?
Ru3 Ru2 C1 . . . 53.73(9) ?
Ru3 Ru2 C2 . . . 54.21(8) ?
Ru3 Ru2 C21 . . . 99.60(14) ?
Ru3 Ru2 C22 . . . 153.75(13) ?
Ru3 Ru2 C23 . . . 97.76(13) ?
Fe3 Ru2 C1 . . . 53.73(9) ?
Fe3 Ru2 C2 . . . 54.21(8) ?
Fe3 Ru2 C21 . . . 99.60(14) ?
Fe3 Ru2 C22 . . . 153.75(13) ?
Fe3 Ru2 C23 . . . 97.76(13) ?
C1 Ru2 C2 . . . 35.96(13) ?
C1 Ru2 C21 . . . 127.91(16) ?
C1 Ru2 C22 . . . 100.27(16) ?
C1 Ru2 C23 . . . 125.88(16) ?
C2 Ru2 C21 . . . 153.47(16) ?
C2 Ru2 C22 . . . 103.57(16) ?
C2 Ru2 C23 . . . 90.06(16) ?
C21 Ru2 C22 . . . 100.4(2) ?
C21 Ru2 C23 . . . 98.7(2) ?
C22 Ru2 C23 . . . 95.84(18) ?
W1 Fe2 Ru3 . . . 65.201(13) ?
W1 Fe2 Fe3 . . . 65.201(13) ?
W1 Fe2 C1 . . . 43.23(9) ?
W1 Fe2 C2 . . . 78.70(9) ?
W1 Fe2 C21 . . . 86.41(14) ?
W1 Fe2 C22 . . . 99.31(13) ?
W1 Fe2 C23 . . . 162.88(13) ?
Ru3 Fe2 Fe3 . . . .00(12) ?
Ru3 Fe2 C1 . . . 53.73(9) ?
Ru3 Fe2 C2 . . . 54.21(8) ?
Ru3 Fe2 C21 . . . 99.60(14) ?
Ru3 Fe2 C22 . . . 153.75(13) ?
Ru3 Fe2 C23 . . . 97.76(13) ?
Fe3 Fe2 C1 . . . 53.73(9) ?
Fe3 Fe2 C2 . . . 54.21(8) ?
Fe3 Fe2 C21 . . . 99.60(14) ?
Fe3 Fe2 C22 . . . 153.75(13) ?
Fe3 Fe2 C23 . . . 97.76(13) ?
C1 Fe2 C2 . . . 35.96(13) ?
C1 Fe2 C21 . . . 127.91(16) ?
C1 Fe2 C22 . . . 100.27(16) ?
C1 Fe2 C23 . . . 125.88(16) ?
C2 Fe2 C21 . . . 153.47(16) ?
C2 Fe2 C22 . . . 103.57(16) ?
C2 Fe2 C23 . . . 90.06(16) ?
C21 Fe2 C22 . . . 100.4(2) ?
C21 Fe2 C23 . . . 98.7(2) ?
C22 Fe2 C23 . . . 95.84(18) ?
W1 Ru3 Ru2 . . . 62.060(12) ?
W1 Ru3 Fe2 . . . 62.060(12) ?
W1 Ru3 C1 . . . 41.79(9) ?
W1 Ru3 C2 . . . 75.76(8) ?
W1 Ru3 C31 . . . 101.21(15) ?
W1 Ru3 C32 . . . 102.78(13) ?
W1 Ru3 C33 . . . 156.95(13) ?
Ru2 Ru3 Fe2 . . . .00000 ?
Ru2 Ru3 C1 . . . 51.55(8) ?
Ru2 Ru3 C2 . . . 51.42(8) ?
Ru2 Ru3 C31 . . . 107.71(15) ?
Ru2 Ru3 C32 . . . 150.98(13) ?
Ru2 Ru3 C33 . . . 95.64(13) ?
Fe2 Ru3 C1 . . . 51.55(8) ?
Fe2 Ru3 C2 . . . 51.42(8) ?
Fe2 Ru3 C31 . . . 107.71(15) ?
Fe2 Ru3 C32 . . . 150.98(13) ?
Fe2 Ru3 C33 . . . 95.64(13) ?
C1 Ru3 C2 . . . 34.75(12) ?
C1 Ru3 C31 . . . 141.36(18) ?
C1 Ru3 C32 . . . 100.17(15) ?
C1 Ru3 C33 . . . 120.47(16) ?
C2 Ru3 C31 . . . 158.16(17) ?
C2 Ru3 C32 . . . 102.51(15) ?
C2 Ru3 C33 . . . 85.78(15) ?
C31 Ru3 C32 . . . 99.3(2) ?
C31 Ru3 C33 . . . 90.8(2) ?
C32 Ru3 C33 . . . 94.51(18) ?
W1 Fe3 Ru2 . . . 62.060(12) ?
W1 Fe3 Fe2 . . . 62.060(12) ?
W1 Fe3 C1 . . . 41.79(9) ?
W1 Fe3 C2 . . . 75.76(8) ?
W1 Fe3 C31 . . . 101.21(15) ?
W1 Fe3 C32 . . . 102.78(13) ?
W1 Fe3 C33 . . . 156.95(13) ?
Ru2 Fe3 Fe2 . . . .00000 ?
Ru2 Fe3 C1 . . . 51.55(8) ?
Ru2 Fe3 C2 . . . 51.42(8) ?
Ru2 Fe3 C31 . . . 107.71(15) ?
Ru2 Fe3 C32 . . . 150.98(13) ?
Ru2 Fe3 C33 . . . 95.64(13) ?
Fe2 Fe3 C1 . . . 51.55(8) ?
Fe2 Fe3 C2 . . . 51.42(8) ?
Fe2 Fe3 C31 . . . 107.71(15) ?
Fe2 Fe3 C32 . . . 150.98(13) ?
Fe2 Fe3 C33 . . . 95.64(13) ?
C1 Fe3 C2 . . . 34.75(12) ?
C1 Fe3 C31 . . . 141.36(18) ?
C1 Fe3 C32 . . . 100.17(15) ?
C1 Fe3 C33 . . . 120.47(16) ?
C2 Fe3 C31 . . . 158.16(17) ?
C2 Fe3 C32 . . . 102.51(15) ?
C2 Fe3 C33 . . . 85.78(15) ?
C31 Fe3 C32 . . . 99.3(2) ?
C31 Fe3 C33 . . . 90.8(2) ?
C32 Fe3 C33 . . . 94.51(18) ?
Ru5 Ru4 Ru6 . . . 60.392(12) ?
Ru5 Ru4 Fe6 . . . 60.392(12) ?
Ru5 Ru4 C3 . . . 51.47(8) ?
Ru5 Ru4 C4 . . . 50.59(9) ?
Ru5 Ru4 C41 . . . 112.48(15) ?
Ru5 Ru4 C42 . . . 142.55(14) ?
Ru5 Ru4 C43 . . . 106.00(12) ?
Ru5 Ru4 H0 . . . 36.7(12) ?
Ru6 Ru4 Fe6 . . . .00000 ?
Ru6 Ru4 C3 . . . 76.44(8) ?
Ru6 Ru4 C4 . . . 42.32(9) ?
Ru6 Ru4 C41 . . . 92.56(14) ?
Ru6 Ru4 C42 . . . 92.73(13) ?
Ru6 Ru4 C43 . . . 164.82(12) ?
Ru6 Ru4 H0 . . . 83.5(12) ?
Fe6 Ru4 C3 . . . 76.44(8) ?
Fe6 Ru4 C4 . . . 42.32(9) ?
Fe6 Ru4 C41 . . . 92.56(14) ?
Fe6 Ru4 C42 . . . 92.73(13) ?
Fe6 Ru4 C43 . . . 164.82(12) ?
Fe6 Ru4 H0 . . . 83.5(12) ?
C3 Ru4 C4 . . . 35.02(12) ?
C3 Ru4 C41 . . . 163.56(16) ?
C3 Ru4 C42 . . . 99.75(16) ?
C3 Ru4 C43 . . . 89.77(14) ?
C3 Ru4 H0 . . . 82.2(12) ?
C4 Ru4 C41 . . . 134.81(16) ?
C4 Ru4 C42 . . . 91.96(16) ?
C4 Ru4 C43 . . . 124.65(15) ?
C4 Ru4 H0 . . . 87.2(12) ?
C41 Ru4 C42 . . . 92.9(2) ?
C41 Ru4 C43 . . . 99.45(18) ?
C41 Ru4 H0 . . . 84.5(12) ?
C42 Ru4 C43 . . . 95.89(18) ?
C42 Ru4 H0 . . . 175.3(12) ?
C43 Ru4 H0 . . . 88.4(12) ?
Ru4 Ru5 Ru6 . . . 60.257(14) ?
Ru4 Ru5 Fe6 . . . 60.257(14) ?
Ru4 Ru5 C3 . . . 51.00(8) ?
Ru4 Ru5 C4 . . . 50.63(9) ?
Ru4 Ru5 C51 . . . 111.39(14) ?
Ru4 Ru5 C52 . . . 142.66(14) ?
Ru4 Ru5 C53 . . . 105.91(13) ?
Ru4 Ru5 H0 . . . 38.9(12) ?
Ru6 Ru5 Fe6 . . . .00000 ?
Ru6 Ru5 C3 . . . 76.14(8) ?
Ru6 Ru5 C4 . . . 42.26(9) ?
Ru6 Ru5 C51 . . . 90.69(13) ?
Ru6 Ru5 C52 . . . 92.98(14) ?
Ru6 Ru5 C53 . . . 165.17(12) ?
Ru6 Ru5 H0 . . . 84.9(12) ?
Fe6 Ru5 C3 . . . 76.14(8) ?
Fe6 Ru5 C4 . . . 42.26(9) ?
Fe6 Ru5 C51 . . . 90.69(13) ?
Fe6 Ru5 C52 . . . 92.98(14) ?
Fe6 Ru5 C53 . . . 165.17(12) ?
Fe6 Ru5 H0 . . . 84.9(12) ?
C3 Ru5 C4 . . . 34.90(12) ?
C3 Ru5 C51 . . . 161.69(16) ?
C3 Ru5 C52 . . . 100.21(16) ?
C3 Ru5 C53 . . . 90.98(15) ?
C3 Ru5 H0 . . . 83.6(12) ?
C4 Ru5 C51 . . . 132.89(16) ?
C4 Ru5 C52 . . . 92.03(16) ?
C4 Ru5 C53 . . . 125.76(16) ?
C4 Ru5 H0 . . . 89.4(12) ?
C51 Ru5 C52 . . . 93.0(2) ?
C51 Ru5 C53 . . . 100.06(19) ?
C51 Ru5 H0 . . . 82.5(12) ?
C52 Ru5 C53 . . . 96.58(19) ?
C52 Ru5 H0 . . . 175.0(12) ?
C53 Ru5 H0 . . . 86.5(12) ?
Ru4 Ru6 Ru5 . . . 59.350(15) ?
Ru4 Ru6 C4 . . . 51.21(10) ?
Ru4 Ru6 C61 . . . 101.21(16) ?
Ru4 Ru6 C62 . . . 98.34(15) ?
Ru4 Ru6 C63 . . . 155.39(14) ?
Ru5 Ru6 C4 . . . 51.09(10) ?
Ru5 Ru6 C61 . . . 101.72(16) ?
Ru5 Ru6 C62 . . . 153.34(14) ?
Ru5 Ru6 C63 . . . 100.74(15) ?
C4 Ru6 C61 . . . 147.00(18) ?
C4 Ru6 C62 . . . 104.38(17) ?
C4 Ru6 C63 . . . 105.74(18) ?
C61 Ru6 C62 . . . 96.7(2) ?
C61 Ru6 C63 . . . 96.9(2) ?
C62 Ru6 C63 . . . 96.0(2) ?
Ru4 Fe6 Ru5 . . . 59.350(15) ?
Ru4 Fe6 C4 . . . 51.21(10) ?
Ru4 Fe6 C61 . . . 101.21(16) ?
Ru4 Fe6 C62 . . . 98.34(15) ?
Ru4 Fe6 C63 . . . 155.39(14) ?
Ru5 Fe6 C4 . . . 51.09(10) ?
Ru5 Fe6 C61 . . . 101.72(16) ?
Ru5 Fe6 C62 . . . 153.34(14) ?
Ru5 Fe6 C63 . . . 100.74(15) ?
C4 Fe6 C61 . . . 147.00(18) ?
C4 Fe6 C62 . . . 104.38(17) ?
C4 Fe6 C63 . . . 105.74(18) ?
C61 Fe6 C62 . . . 96.7(2) ?
C61 Fe6 C63 . . . 96.9(2) ?
C62 Fe6 C63 . . . 96.0(2) ?
W1 C1 Ru2 . . . 89.77(13) ?
W1 C1 Fe2 . . . 89.77(13) ?
W1 C1 Ru3 . . . 91.11(13) ?
W1 C1 Fe3 . . . 91.11(13) ?
W1 C1 C2 . . . 158.4(3) ?
Ru2 C1 Fe2 . . . .00000 ?
Ru2 C1 Ru3 . . . 74.72(11) ?
Ru2 C1 Fe3 . . . 74.72(11) ?
Ru2 C1 C2 . . . 72.0(2) ?
Fe2 C1 Ru3 . . . 74.72(11) ?
Fe2 C1 Fe3 . . . 74.72(11) ?
Fe2 C1 C2 . . . 72.0(2) ?
Ru3 C1 Fe3 . . . .00(7) ?
Ru3 C1 C2 . . . 73.3(2) ?
Fe3 C1 C2 . . . 73.3(2) ?
Ru2 C2 Fe2 . . . .00(12) ?
Ru2 C2 Ru3 . . . 74.37(10) ?
Ru2 C2 Fe3 . . . 74.37(10) ?
Ru2 C2 C1 . . . 72.0(2) ?
Ru2 C2 C3 . . . 133.7(2) ?
Fe2 C2 Ru3 . . . 74.37(10) ?
Fe2 C2 Fe3 . . . 74.37(10) ?
Fe2 C2 C1 . . . 72.0(2) ?
Fe2 C2 C3 . . . 133.7(2) ?
Ru3 C2 Fe3 . . . .00(12) ?
Ru3 C2 C1 . . . 71.9(2) ?
Ru3 C2 C3 . . . 129.4(2) ?
Fe3 C2 C1 . . . 71.9(2) ?
Fe3 C2 C3 . . . 129.4(2) ?
C1 C2 C3 . . . 146.4(3) ?
Ru4 C3 Ru5 . . . 77.53(10) ?
Ru4 C3 C2 . . . 129.8(2) ?
Ru4 C3 C4 . . . 71.6(2) ?
Ru5 C3 C2 . . . 132.9(2) ?
Ru5 C3 C4 . . . 71.0(2) ?
C2 C3 C4 . . . 146.3(3) ?
Ru4 C4 Ru5 . . . 78.78(11) ?
Ru4 C4 Ru6 . . . 86.47(13) ?
Ru4 C4 Fe6 . . . 86.47(13) ?
Ru4 C4 C3 . . . 73.4(2) ?
Ru5 C4 Ru6 . . . 86.65(13) ?
Ru5 C4 Fe6 . . . 86.65(13) ?
Ru5 C4 C3 . . . 74.1(2) ?
Ru6 C4 Fe6 . . . .00(10) ?
Ru6 C4 C3 . . . 154.3(3) ?
Fe6 C4 C3 . . . 154.3(3) ?
W1 C11 O11 . . . 172.3(4) ?
W1 C12 O12 . . . 176.2(5) ?
Ru2 C21 Fe2 . . . .00000 ?
Ru2 C21 O21 . . . 178.5(4) ?
Fe2 C21 O21 . . . 178.5(4) ?
Ru2 C22 Fe2 . . . .00000 ?
Ru2 C22 O22 . . . 177.0(4) ?
Fe2 C22 O22 . . . 177.0(4) ?
Ru2 C23 Fe2 . . . .00000 ?
Ru2 C23 O23 . . . 176.2(4) ?
Fe2 C23 O23 . . . 176.2(4) ?
Ru3 C31 Fe3 . . . .00000 ?
Ru3 C31 O31 . . . 176.8(5) ?
Fe3 C31 O31 . . . 176.8(5) ?
Ru3 C32 Fe3 . . . .00000 ?
Ru3 C32 O32 . . . 176.2(4) ?
Fe3 C32 O32 . . . 176.2(4) ?
Ru3 C33 Fe3 . . . .00(7) ?
Ru3 C33 O33 . . . 177.6(4) ?
Fe3 C33 O33 . . . 177.6(4) ?
Ru4 C41 O41 . . . 177.4(4) ?
Ru4 C42 O42 . . . 177.9(4) ?
Ru4 C43 O43 . . . 174.6(4) ?
Ru5 C51 O51 . . . 176.4(4) ?
Ru5 C52 O52 . . . 178.5(4) ?
Ru5 C53 O53 . . . 177.0(4) ?
Ru6 C61 Fe6 . . . .00000 ?
Ru6 C61 O61 . . . 177.5(5) ?
Fe6 C61 O61 . . . 177.5(5) ?
Ru6 C62 Fe6 . . . .00(7) ?
Ru6 C62 O62 . . . 177.0(4) ?
Fe6 C62 O62 . . . 177.0(4) ?
Ru6 C63 Fe6 . . . .00000 ?
Ru6 C63 O63 . . . 175.6(4) ?
Fe6 C63 O63 . . . 175.6(4) ?
W1 C01 C02 . . . 72.0(4) ?
W1 C01 C05 . . . 74.1(4) ?
W1 C01 H01 . . . 124(3) ?
C02 C01 C05 . . . 107.2(5) ?
C02 C01 H01 . . . 115(3) ?
C05 C01 H01 . . . 137(3) ?
W1 C02 C01 . . . 72.3(4) ?
W1 C02 C03 . . . 73.1(3) ?
W1 C02 H02 . . . 125(3) ?
C01 C02 C03 . . . 107.5(5) ?
C01 C02 H02 . . . 132(3) ?
C03 C02 H02 . . . 121(3) ?
W1 C03 C02 . . . 72.0(3) ?
W1 C03 C04 . . . 73.2(3) ?
W1 C03 H03 . . . 112(3) ?
C02 C03 C04 . . . 108.7(5) ?
C02 C03 H03 . . . 121(3) ?
C04 C03 H03 . . . 129(3) ?
W1 C04 C03 . . . 72.0(3) ?
W1 C04 C05 . . . 73.5(4) ?
W1 C04 H04 . . . 127(4) ?
C03 C04 C05 . . . 108.2(6) ?
C03 C04 H04 . . . 132(4) ?
C05 C04 H04 . . . 119(4) ?
W1 C05 C01 . . . 70.9(4) ?
W1 C05 C04 . . . 72.3(4) ?
W1 C05 H05 . . . 114(3) ?
C01 C05 C04 . . . 108.3(6) ?
C01 C05 H05 . . . 123(3) ?
C04 C05 H05 . . . 128(3) ?
Ru4 H0 Ru5 . . . 104(2) ?

loop_
_geom_bond_atom_site_label_1
_geom_bond_atom_site_label_2
_geom_bond_site_symmetry_1
_geom_bond_site_symmetry_2
_geom_bond_distance
_geom_bond_publ_flag
W1 Ru2 . . 2.9066(5) ?
W1 Fe2 . . 2.9066(5) ?
W1 Ru3 . . 2.9867(5) ?
W1 Fe3 . . 2.9867(5) ?
W1 C1 . . 1.991(3) ?
W1 C11 . . 1.988(5) ?
W1 C12 . . 1.992(5) ?
W1 C01 . . 2.303(7) ?
W1 C02 . . 2.299(5) ?
W1 C03 . . 2.313(5) ?
W1 C04 . . 2.329(6) ?
W1 C05 . . 2.344(7) ?
Ru2 Ru3 . . 2.6185(6) ?
Ru2 Fe3 . . 2.6185(6) ?
Ru2 C1 . . 2.126(3) ?
Ru2 C2 . . 2.126(3) ?
Ru2 C21 . . 1.819(5) ?
Ru2 C22 . . 1.836(4) ?
Ru2 C23 . . 1.833(4) ?
Fe2 Ru3 . . 2.6185(6) ?
Fe2 Fe3 . . 2.6185(6) ?
Fe2 C1 . . 2.126(3) ?
Fe2 C2 . . 2.126(3) ?
Fe2 C21 . . 1.819(5) ?
Fe2 C22 . . 1.836(4) ?
Fe2 C23 . . 1.833(4) ?
Ru3 C1 . . 2.188(3) ?
Ru3 C2 . . 2.206(3) ?
Ru3 C31 . . 1.898(5) ?
Ru3 C32 . . 1.918(4) ?
Ru3 C33 . . 1.873(4) ?
Fe3 C1 . . 2.188(3) ?
Fe3 C2 . . 2.206(3) ?
Fe3 C31 . . 1.898(5) ?
Fe3 C32 . . 1.918(4) ?
Fe3 C33 . . 1.873(4) ?
Ru4 Ru5 . . 2.7877(6) ?
Ru4 Ru6 . . 2.8135(5) ?
Ru4 Fe6 . . 2.8135(5) ?
Ru4 C3 . . 2.219(3) ?
Ru4 C4 . . 2.197(3) ?
Ru4 C41 . . 1.931(5) ?
Ru4 C42 . . 1.906(4) ?
Ru4 C43 . . 1.938(4) ?
Ru4 H0 . . 1.81(4) ?
Ru5 Ru6 . . 2.8173(5) ?
Ru5 Fe6 . . 2.8173(5) ?
Ru5 C3 . . 2.234(3) ?
Ru5 C4 . . 2.196(3) ?
Ru5 C51 . . 1.921(5) ?
Ru5 C52 . . 1.914(5) ?
Ru5 C53 . . 1.934(4) ?
Ru5 H0 . . 1.72(4) ?
Ru6 C4 . . 1.898(4) ?
Ru6 C61 . . 1.891(5) ?
Ru6 C62 . . 1.881(5) ?
Ru6 C63 . . 1.865(5) ?
Fe6 C4 . . 1.898(4) ?
Fe6 C61 . . 1.891(5) ?
Fe6 C62 . . 1.881(5) ?
Fe6 C63 . . 1.865(5) ?
C1 C2 . . 1.312(5) ?
C2 C3 . . 1.411(4) ?
C3 C4 . . 1.329(5) ?
C11 O11 . . 1.158(6) ?
C12 O12 . . 1.140(7) ?
C21 O21 . . 1.149(6) ?
C22 O22 . . 1.145(6) ?
C23 O23 . . 1.142(6) ?
C31 O31 . . 1.133(7) ?
C32 O32 . . 1.124(5) ?
C33 O33 . . 1.134(6) ?
C41 O41 . . 1.121(6) ?
C42 O42 . . 1.136(5) ?
C43 O43 . . 1.119(5) ?
C51 O51 . . 1.131(6) ?
C52 O52 . . 1.129(6) ?
C53 O53 . . 1.129(6) ?
C61 O61 . . 1.133(7) ?
C62 O62 . . 1.124(7) ?
C63 O63 . . 1.143(7) ?
C01 C02 . . 1.408(9) ?
C01 C05 . . 1.399(10) ?
C01 H01 . . .83(5) ?
C02 C03 . . 1.382(8) ?
C02 H02 . . 1.01(6) ?
C03 C04 . . 1.385(9) ?
C03 H03 . . .96(5) ?
C04 C05 . . 1.376(10) ?
C04 H04 . . 1.06(8) ?
C05 H05 . . .82(4) ?

loop_
_geom_contact_atom_site_label_1
_geom_contact_atom_site_label_2
_geom_contact_distance
_geom_contact_site_symmetry_1
_geom_contact_site_symmetry_2
_geom_contact_publ_flag
W1 C2 3.247(3) . . ?
W1 O11 3.139(4) . . ?
W1 O12 3.130(4) . . ?
W1 C21 3.331(5) . . ?
W1 H01 2.85(5) . . ?
W1 H02 2.99(6) . . ?
W1 H03 2.82(5) . . ?
W1 H04 3.08(8) . . ?
W1 H05 2.78(4) . . ?
Ru2 C3 3.264(3) . . ?
Ru2 O21 2.968(4) . . ?
Ru2 O22 2.980(4) . . ?
Ru2 O23 2.974(4) . . ?
Ru2 C33 3.366(4) . . ?
Fe2 C3 3.264(3) . . ?
Fe2 O21 2.968(4) . . ?
Fe2 O22 2.980(4) . . ?
Fe2 O23 2.974(4) . . ?
Fe2 C33 3.366(4) . . ?
Ru3 C3 3.287(3) . . ?
Ru3 C11 3.136(4) . . ?
Ru3 C12 3.211(5) . . ?
Ru3 C21 3.429(4) . . ?
Ru3 C23 3.393(4) . . ?
Ru3 O31 3.030(4) . . ?
Ru3 O32 3.040(3) . . ?
Ru3 O33 3.007(4) . . ?
Fe3 C3 3.287(3) . . ?
Fe3 C11 3.136(4) . . ?
Fe3 C12 3.211(5) . . ?
Fe3 C21 3.429(4) . . ?
Fe3 C23 3.393(4) . . ?
Fe3 O31 3.030(4) . . ?
Fe3 O32 3.040(3) . . ?
Fe3 O33 3.007(4) . . ?
Ru4 C2 3.305(3) . . ?
Ru4 O41 3.051(4) . . ?
Ru4 O42 3.042(4) . . ?
Ru4 O43 3.053(3) . . ?
Ru5 C2 3.358(3) . . ?
Ru5 O51 3.051(4) . . ?
Ru5 O52 3.044(4) . . ?
Ru5 O53 3.062(4) . . ?
Ru6 C3 3.148(3) . . ?
Ru6 C41 3.483(5) . . ?
Ru6 C42 3.473(4) . . ?
Ru6 C51 3.429(5) . . ?
Ru6 C52 3.488(4) . . ?
Ru6 O61 3.023(4) . . ?
Ru6 O62 3.004(4) . . ?
Ru6 O63 3.006(4) . . ?
Ru6 H0 3.17(4) . . ?
Fe6 C3 3.148(3) . . ?
Fe6 C41 3.483(5) . . ?
Fe6 C42 3.473(4) . . ?
Fe6 C51 3.429(5) . . ?
Fe6 C52 3.488(4) . . ?
Fe6 O61 3.023(4) . . ?
Fe6 O62 3.004(4) . . ?
Fe6 O63 3.006(4) . . ?
Fe6 H0 3.17(4) . . ?
C1 C3 2.608(5) . . ?
C1 C12 2.863(6) . . ?
C2 C4 2.623(5) . . ?
C2 C23 2.809(5) . . ?
C2 C33 2.787(5) . . ?
C3 C43 2.940(5) . . ?
C3 C53 2.979(5) . . ?
C3 H0 2.66(4) . . ?
C4 C42 2.958(5) . . ?
C4 C52 2.964(6) . . ?
C4 C62 2.986(6) . . ?
C4 C63 3.000(6) . . ?
C11 C12 2.767(8) . . ?
C11 C21 2.975(7) . . ?
C11 C31 2.849(7) . . ?
C11 C04 2.853(9) . . ?
O11 C31 2.963(6) . . ?
O11 O31 2.984(6) . . ?
O11 H04 2.41(8) . '3 666' ?
C12 C02 2.818(8) . . ?
C21 C22 2.809(6) . . ?
C21 C23 2.771(6) . . ?
C22 C23 2.724(6) . . ?
C22 H05 2.66(4) . . ?
C31 C32 2.907(7) . . ?
C31 C33 2.684(7) . . ?
O31 H02 2.62(6) . '1 655' ?
C32 C33 2.784(6) . . ?
C41 C42 2.780(6) . . ?
C41 C43 2.952(6) . . ?
C41 H0 2.51(4) . . ?
C42 C43 2.854(6) . . ?
C43 H0 2.61(4) . . ?
C51 C52 2.783(7) . . ?
C51 C53 2.955(6) . . ?
C51 H0 2.41(4) . . ?
C52 C53 2.873(6) . . ?
C53 H0 2.51(4) . . ?
C61 C62 2.818(7) . . ?
C61 C63 2.810(7) . . ?
C62 C63 2.784(8) . . ?
C01 C03 2.250(8) . . ?
C01 C04 2.250(9) . . ?
C01 H02 2.21(6) . . ?
C01 H05 1.97(4) . . ?
C02 C04 2.249(9) . . ?
C02 C05 2.259(9) . . ?
C02 H01 1.91(5) . . ?
C02 H03 2.05(5) . . ?
C03 C05 2.237(9) . . ?
C03 H02 2.09(6) . . ?
C03 H04 2.24(8) . . ?
C04 H03 2.13(5) . . ?
C04 H05 1.98(4) . . ?
C05 H01 2.08(5) . . ?
C05 H04 2.10(8) . . ?

loop_
_geom_hbond_atom_site_label_D
_geom_hbond_atom_site_label_H
_geom_hbond_atom_site_label_A
_geom_hbond_site_symmetry_D
_geom_hbond_site_symmetry_H
_geom_hbond_site_symmetry_A
_geom_hbond_distance_DH
_geom_hbond_distance_HA
_geom_hbond_distance_DA
_geom_hbond_angle_DHA
_geom_hbond_publ_flag
? ? ? ? ? ? ? ? ? ? ?

loop_
_geom_torsion_atom_site_label_1
_geom_torsion_atom_site_label_2
_geom_torsion_atom_site_label_3
_geom_torsion_atom_site_label_4
_geom_torsion_site_symmetry_1
_geom_torsion_site_symmetry_2
_geom_torsion_site_symmetry_3
_geom_torsion_site_symmetry_4
_geom_torsion
_geom_torsion_publ_flag
? ? ? ? ? ? ? ? ? ?
